data_2213288
loop_
_publ_author_name
'Kubo, Kanji'
'Matsumoto, Taisuke'
'Ideta, Keiko'
'Watanabe, Kenichiro'
'Sakurai, Tadamitsu'

_publ_section_title
;
 9-(Bromoacetyl)anthracene dimer
;
_journal_coeditor_code EZ2069
_journal_issue 5
_journal_name_full 'Acta Crystallographica Section E'
_journal_page_first o2609
_journal_page_last o2610
_journal_paper_doi 10.1107/S160053680701923X
_journal_volume 63
_journal_year 2007
_chemical_formula_iupac 'C32 H22 Br2 O2'
_chemical_formula_moiety 'C32 H22 Br2 O2'
_chemical_formula_sum 'C32 H22 Br2 O2'
_chemical_formula_weight 598.33
_chemical_name_systematic
;
5,6,11,12-Tetrahydro-5,11-bis(bromoacetyl)-
5,12[1',2']:6,11[1'',2'']dibenzenodibenzo[a,e]cyclooctene
;
_space_group_IT_number 2
_symmetry_cell_setting triclinic
_symmetry_space_group_name_Hall '-P 1'
_symmetry_space_group_name_H-M 'P -1'
_cell_angle_alpha 66.648(9)
_cell_angle_beta 75.696(10)
_cell_angle_gamma 83.656(11)
_cell_formula_units_Z 1
_cell_length_a 7.9044(18)
_cell_length_b 9.1861(17)
_cell_length_c 9.4138(17)
_cell_measurement_reflns_used 1862
_cell_measurement_temperature 153.1
_cell_measurement_theta_max 27.5
_cell_measurement_theta_min 3.2
_cell_volume 608.0(2)
_computing_cell_refinement CrystalClear
_computing_data_collection 'CrystalClear (Rigaku, 1999)'
_computing_data_reduction 'CrystalStructure (Rigaku/MSC, 2006)'
_computing_molecular_graphics
;
ORTEPIII (Burnett & Johnson, 1996) and Mercury (Version 1.3; Bruno <i>et
al.</i>,  2002)
;
_computing_publication_material CrystalStructure
_computing_structure_refinement 'SHELXL97 (Sheldrick 1997)'
_computing_structure_solution 'SIR97 (Altomare <i>et al.</i>,  1999)'
_diffrn_detector_area_resol_mean 7.31
_diffrn_measured_fraction_theta_full 0.996
_diffrn_measured_fraction_theta_max 0.996
_diffrn_measurement_device_type 'Rigaku Saturn'
_diffrn_measurement_method \w
_diffrn_radiation_type 'Mo K\a'
_diffrn_radiation_wavelength 0.71070
_diffrn_reflns_av_R_equivalents 0.033
_diffrn_reflns_limit_h_max 10
_diffrn_reflns_limit_h_min -10
_diffrn_reflns_limit_k_max 11
_diffrn_reflns_limit_k_min -11
_diffrn_reflns_limit_l_max 12
_diffrn_reflns_limit_l_min -12
_diffrn_reflns_number 7481
_diffrn_reflns_theta_full 27.5
_diffrn_reflns_theta_max 27.5
_exptl_absorpt_coefficient_mu 3.373
_exptl_absorpt_correction_T_max 0.790
_exptl_absorpt_correction_T_min 0.634
_exptl_absorpt_correction_type multi-scan
_exptl_absorpt_process_details '(REQAB; Jacobson, 1998)'
_exptl_crystal_colour colorless
_exptl_crystal_density_diffrn 1.634
_exptl_crystal_density_method 'not measured'
_exptl_crystal_description prism
_exptl_crystal_F_000 300.00
_exptl_crystal_size_max 0.18
_exptl_crystal_size_mid 0.08
_exptl_crystal_size_min 0.07
_refine_diff_density_max 0.56
_refine_diff_density_min -0.48
_refine_ls_extinction_method none
_refine_ls_goodness_of_fit_ref 1.052
_refine_ls_hydrogen_treatment constr
_refine_ls_number_parameters 164
_refine_ls_number_reflns 2777
_refine_ls_R_factor_gt 0.036
_refine_ls_shift/su_max 0.0010
_refine_ls_structure_factor_coef Fsqd
_refine_ls_weighting_details 'w = 1/[\s^2^(Fo^2^)+(0.0139P)^2^+0.9661P] where P=(Fo^2^+2Fc^2^)/3'
_refine_ls_weighting_scheme calc
_refine_ls_wR_factor_ref 0.074
_reflns_number_gt 2444
_reflns_number_total 2777
_reflns_threshold_expression I>2\s(I)
_cod_data_source_file ez2069.cif
_cod_data_source_block I
_cod_database_code 2213288

loop_
_symmetry_equiv_pos_site_id
_symmetry_equiv_pos_as_xyz
1 +X,+Y,+Z
2 -X,-Y,-Z

loop_
_atom_site_type_symbol
_atom_site_label
_atom_site_fract_x
_atom_site_fract_y
_atom_site_fract_z
_atom_site_U_iso_or_equiv
_atom_site_adp_type
_atom_site_calc_flag
_atom_site_refinement_flags
_atom_site_occupancy
Br Br1 -0.15503(4) 0.23664(4) 1.28769(4) 0.03637(10) Uani d . 1.00
O O1 0.2409(2) 0.2646(2) 1.2136(2) 0.0388(5) Uani d . 1.00
C C1 0.3060(3) 0.3224(3) 0.7982(2) 0.0225(5) Uani d . 1.00
C C2 0.3275(3) 0.3776(3) 0.6345(3) 0.0276(5) Uani d . 1.00
C C3 0.3903(3) 0.2757(3) 0.5566(3) 0.0300(6) Uani d . 1.00
C C4 0.4355(3) 0.1212(3) 0.6417(3) 0.0260(5) Uani d . 1.00
C C5 0.4153(3) 0.0643(2) 0.8050(2) 0.0199(4) Uani d . 1.00
C C6 0.4760(3) -0.0996(2) 0.8997(2) 0.0197(4) Uani d . 1.00
C C7 0.3398(3) -0.1702(2) 1.0506(2) 0.0201(4) Uani d . 1.00
C C8 0.2903(3) -0.3277(3) 1.1108(3) 0.0239(5) Uani d . 1.00
C C9 0.1686(3) -0.3896(3) 1.2541(3) 0.0289(5) Uani d . 1.00
C C10 0.0999(3) -0.2944(3) 1.3380(3) 0.0297(5) Uani d . 1.00
C C11 0.1507(3) -0.1379(3) 1.2795(2) 0.0237(5) Uani d . 1.00
C C12 0.2678(3) -0.0729(2) 1.1345(2) 0.0192(4) Uani d . 1.00
C C13 0.3340(3) 0.0967(2) 1.0652(2) 0.0189(4) Uani d . 1.00
C C14 0.3455(3) 0.1649(2) 0.8854(2) 0.0197(4) Uani d . 1.00
C C15 0.2017(3) 0.1972(3) 1.1409(2) 0.0232(5) Uani d . 1.00
C C16 0.0177(3) 0.2089(3) 1.1143(3) 0.0297(5) Uani d . 1.00
H H1 0.2640 0.3926 0.8513 0.027 Uiso c R 1.00
H H2 0.2992 0.4846 0.5762 0.033 Uiso c R 1.00
H H3 0.4023 0.3120 0.4451 0.036 Uiso c R 1.00
H H4 0.4813 0.0528 0.5872 0.031 Uiso c R 1.00
H H5 0.4855 -0.1667 0.8363 0.024 Uiso c R 1.00
H H6 0.3397 -0.3934 1.0540 0.029 Uiso c R 1.00
H H7 0.1328 -0.4965 1.2939 0.035 Uiso c R 1.00
H H8 0.0176 -0.3366 1.4362 0.036 Uiso c R 1.00
H H9 0.1048 -0.0744 1.3394 0.028 Uiso c R 1.00
H H10 -0.0076 0.1112 1.1032 0.036 Uiso c R 1.00
H H11 0.0101 0.2996 1.0143 0.036 Uiso c R 1.00

loop_
_atom_site_aniso_label
_atom_site_aniso_U_11
_atom_site_aniso_U_22
_atom_site_aniso_U_33
_atom_site_aniso_U_12
_atom_site_aniso_U_13
_atom_site_aniso_U_23
Br1 0.02759(15) 0.0497(2) 0.03578(17) 0.00043(12) 0.00087(11) -0.02542(14)
O1 0.0315(10) 0.0480(12) 0.0566(13) 0.0100(9) -0.0117(9) -0.0420(11)
C1 0.0229(11) 0.0225(12) 0.0235(12) -0.0008(9) -0.0043(9) -0.0106(10)
C2 0.0251(12) 0.0284(14) 0.0243(13) -0.0009(10) -0.0077(10) -0.0036(11)
C3 0.0293(13) 0.0439(17) 0.0172(12) -0.0010(11) -0.0086(10) -0.0098(12)
C4 0.0262(12) 0.0355(15) 0.0227(12) -0.0008(10) -0.0059(10) -0.0174(11)
C5 0.0173(10) 0.0242(12) 0.0215(11) -0.0021(9) -0.0038(8) -0.0121(10)
C6 0.0214(11) 0.0206(12) 0.0216(11) -0.0004(9) -0.0042(9) -0.0131(10)
C7 0.0190(11) 0.0198(12) 0.0232(12) -0.0004(9) -0.0054(9) -0.0094(10)
C8 0.0253(12) 0.0209(12) 0.0300(13) -0.0001(9) -0.0111(10) -0.0115(11)
C9 0.0313(13) 0.0219(13) 0.0310(14) -0.0061(10) -0.0115(11) -0.0035(11)
C10 0.0274(13) 0.0328(15) 0.0235(13) -0.0082(11) -0.0036(10) -0.0047(11)
C11 0.0217(11) 0.0265(13) 0.0231(12) -0.0012(9) -0.0052(9) -0.0095(10)
C12 0.0183(10) 0.0196(11) 0.0218(11) -0.0006(8) -0.0051(9) -0.0097(9)
C13 0.0205(11) 0.0196(12) 0.0183(11) 0.0015(9) -0.0030(8) -0.0101(9)
C14 0.0177(10) 0.0239(12) 0.0199(11) -0.0019(9) -0.0034(8) -0.0109(10)
C15 0.0262(12) 0.0223(12) 0.0205(11) 0.0054(9) -0.0031(9) -0.0106(10)
C16 0.0294(13) 0.0402(16) 0.0252(13) 0.0120(11) -0.0072(10) -0.0209(12)

loop_
_atom_type_symbol
_atom_type_description
_atom_type_scat_dispersion_real
_atom_type_scat_dispersion_imag
_atom_type_scat_source
C C 0.003 0.002
;
International Tables for Crystallography
(1992, Vol. C, Tables 4.2.6.8 and 6.1.1.4)
;
H H 0.000 0.000
;
International Tables for Crystallography
(1992, Vol. C, Table 6.1.1.4)
;
O O 0.011 0.006
;
International Tables for Crystallography
(1992, Vol. C, Tables 4.2.6.8 and 6.1.1.4)
;
Br Br -0.290 2.459
;
International Tables for Crystallography
(1992, Vol. C, Tables 4.2.6.8 and 6.1.1.4)
;

loop_
_geom_angle_atom_site_label_1
_geom_angle_atom_site_label_2
_geom_angle_atom_site_label_3
_geom_angle_site_symmetry_1
_geom_angle_site_symmetry_3
_geom_angle
_geom_angle_publ_flag
C2 C1 C14 . . 120.7(2) ?
C1 C2 C3 . . 119.7(2) ?
C2 C3 C4 . . 119.9(2) ?
C3 C4 C5 . . 121.2(2) ?
C4 C5 C6 . . 122.5(2) ?
C4 C5 C14 . . 119.3(2) ?
C6 C5 C14 . . 118.1(2) ?
C5 C6 C7 . . 108.58(18) ?
C5 C6 C13 . 2_657 111.8(2) ?
C7 C6 C13 . 2_657 111.8(2) ?
C6 C7 C8 . . 122.2(2) ?
C6 C7 C12 . . 117.6(2) ?
C8 C7 C12 . . 120.1(2) ?
C7 C8 C9 . . 120.2(2) ?
C8 C9 C10 . . 119.6(2) ?
C9 C10 C11 . . 120.3(2) ?
C10 C11 C12 . . 120.8(2) ?
C7 C12 C11 . . 118.9(2) ?
C7 C12 C13 . . 117.30(18) ?
C11 C12 C13 . . 123.7(2) ?
C6 C13 C12 2_657 . 110.60(18) ?
C6 C13 C14 2_657 . 110.18(17) ?
C6 C13 C15 2_657 . 109.9(2) ?
C12 C13 C14 . . 108.4(2) ?
C12 C13 C15 . . 108.77(17) ?
C14 C13 C15 . . 109.01(18) ?
C1 C14 C5 . . 119.2(2) ?
C1 C14 C13 . . 123.9(2) ?
C5 C14 C13 . . 116.60(19) ?
O1 C15 C13 . . 122.6(2) ?
O1 C15 C16 . . 121.4(2) ?
C13 C15 C16 . . 115.9(2) ?
Br1 C16 C15 . . 111.7(2) ?
C2 C1 H1 . . 119.7 no
C14 C1 H1 . . 119.6 no
C1 C2 H2 . . 120.2 no
C3 C2 H2 . . 120.2 no
C2 C3 H3 . . 120.1 no
C4 C3 H3 . . 120.1 no
C3 C4 H4 . . 119.4 no
C5 C4 H4 . . 119.4 no
C5 C6 H5 . . 108.2 no
C7 C6 H5 . . 108.2 no
C13 C6 H5 2_657 . 108.2 no
C7 C8 H6 . . 119.9 no
C9 C8 H6 . . 119.9 no
C8 C9 H7 . . 120.2 no
C10 C9 H7 . . 120.2 no
C9 C10 H8 . . 119.8 no
C11 C10 H8 . . 119.8 no
C10 C11 H9 . . 119.6 no
C12 C11 H9 . . 119.6 no
Br1 C16 H10 . . 109.3 no
Br1 C16 H11 . . 109.3 no
C15 C16 H10 . . 109.3 no
C15 C16 H11 . . 109.3 no
H10 C16 H11 . . 107.9 no

loop_
_geom_bond_atom_site_label_1
_geom_bond_atom_site_label_2
_geom_bond_site_symmetry_2
_geom_bond_distance
_geom_bond_publ_flag
Br1 C16 . 1.935(2) ?
O1 C15 . 1.197(4) ?
C1 C2 . 1.391(3) ?
C1 C14 . 1.396(3) ?
C2 C3 . 1.386(4) ?
C3 C4 . 1.382(3) ?
C4 C5 . 1.387(3) ?
C5 C6 . 1.510(3) ?
C5 C14 . 1.402(4) ?
C6 C7 . 1.506(2) ?
C6 C13 2_657 1.619(3) yes
C7 C8 . 1.391(3) ?
C7 C12 . 1.404(4) ?
C8 C9 . 1.393(3) ?
C9 C10 . 1.383(4) ?
C10 C11 . 1.387(4) ?
C11 C12 . 1.389(3) ?
C12 C13 . 1.527(3) ?
C13 C14 . 1.537(3) ?
C13 C15 . 1.547(3) ?
C15 C16 . 1.521(4) ?
C1 H1 . 0.950 no
C2 H2 . 0.950 no
C3 H3 . 0.950 no
C4 H4 . 0.950 no
C6 H5 . 1.000 no
C8 H6 . 0.950 no
C9 H7 . 0.950 no
C10 H8 . 0.950 no
C11 H9 . 0.950 no
C16 H10 . 0.990 no
C16 H11 . 0.990 no

loop_
_geom_contact_atom_site_label_1
_geom_contact_atom_site_label_2
_geom_contact_distance
_geom_contact_site_symmetry_2
O1 C8 3.517(3) 1_565
O1 C9 3.318(4) 1_565
C2 C2 3.512(3) 2_666
C2 C10 3.470(4) 2_557
C8 O1 3.517(3) 1_545
C8 C16 3.427(4) 2_557
C9 O1 3.318(4) 1_545
C10 C2 3.470(4) 2_557
C16 C8 3.427(4) 2_557
Br1 H1 3.230 2_567
Br1 H2 3.276 2_567
Br1 H3 3.555 1_456
Br1 H4 3.515 1_456
Br1 H4 3.556 2_557
Br1 H5 3.328 2_557
Br1 H6 3.568 2_557
Br1 H7 3.550 1_565
Br1 H8 3.506 2_558
Br1 H9 3.333 2_558
O1 H3 2.968 1_556
O1 H6 2.993 1_565
O1 H7 2.587 1_565
C2 H2 3.192 2_666
C2 H3 3.483 2_666
C2 H8 3.056 2_557
C3 H2 3.152 2_666
C3 H7 3.475 1_564
C3 H8 3.198 2_557
C4 H4 3.069 2_656
C5 H10 3.521 2_557
C7 H10 3.199 2_557
C7 H11 3.403 2_557
C8 H10 3.328 2_557
C8 H11 2.846 2_557
C9 H2 3.178 1_546
C9 H3 3.283 1_546
C9 H8 3.142 2_548
C9 H11 2.985 2_557
C10 H2 3.009 1_546
C10 H2 3.534 2_557
C10 H7 3.381 2_548
C10 H8 3.298 2_548
C12 H10 3.525 2_557
C15 H7 3.574 1_565
C16 H6 3.520 2_557
H1 Br1 3.230 2_567
H1 H6 3.414 1_565
H2 Br1 3.276 2_567
H2 C2 3.192 2_666
H2 C3 3.152 2_666
H2 C9 3.178 1_564
H2 C10 3.009 1_564
H2 C10 3.534 2_557
H2 H2 3.138 2_666
H2 H3 3.091 2_666
H2 H7 3.182 1_564
H2 H7 3.336 2_557
H2 H8 2.883 1_564
H2 H8 3.025 2_557
H3 Br1 3.555 1_654
H3 O1 2.968 1_554
H3 C2 3.483 2_666
H3 C9 3.283 1_564
H3 H2 3.091 2_666
H3 H4 3.486 2_656
H3 H5 3.311 2_656
H3 H7 2.888 1_564
H3 H8 3.241 2_557
H4 Br1 3.515 1_654
H4 Br1 3.556 2_557
H4 C4 3.069 2_656
H4 H3 3.486 2_656
H4 H4 2.163 2_656
H5 Br1 3.328 2_557
H5 H3 3.311 2_656
H6 Br1 3.568 2_557
H6 O1 2.993 1_545
H6 C16 3.520 2_557
H6 H1 3.414 1_545
H6 H6 3.240 2_647
H6 H11 2.952 2_557
H7 Br1 3.550 1_545
H7 O1 2.587 1_545
H7 C3 3.475 1_546
H7 C10 3.381 2_548
H7 C15 3.574 1_545
H7 H2 3.182 1_546
H7 H2 3.336 2_557
H7 H3 2.888 1_546
H7 H8 2.457 2_548
H7 H11 3.159 2_557
H8 Br1 3.506 2_558
H8 C2 3.056 2_557
H8 C3 3.198 2_557
H8 C9 3.142 2_548
H8 C10 3.298 2_548
H8 H2 2.883 1_546
H8 H2 3.025 2_557
H8 H3 3.241 2_557
H8 H7 2.457 2_548
H8 H8 2.774 2_548
H9 Br1 3.333 2_558
H10 C5 3.521 2_557
H10 C7 3.199 2_557
H10 C8 3.328 2_557
H10 C12 3.525 2_557
H10 H10 3.309 2_557
H11 C7 3.403 2_557
H11 C8 2.846 2_557
H11 C9 2.985 2_557
H11 H6 2.952 2_557
H11 H7 3.159 2_557
H11 H11 3.572 2_567

loop_
_geom_hbond_atom_site_label_D
_geom_hbond_atom_site_label_H
_geom_hbond_atom_site_label_A
_geom_hbond_site_symmetry_A
_geom_hbond_distance_DH
_geom_hbond_distance_HA
_geom_hbond_distance_DA
_geom_hbond_angle_DHA
_geom_hbond_publ_flag
C9 H7 O1 1_545 0.95 2.587 3.318(4) 134 yes

loop_
_geom_torsion_atom_site_label_1
_geom_torsion_atom_site_label_2
_geom_torsion_atom_site_label_3
_geom_torsion_atom_site_label_4
_geom_torsion_site_symmetry_1
_geom_torsion_site_symmetry_3
_geom_torsion_site_symmetry_4
_geom_torsion
C2 C1 C14 C5 . . . 3.1(3)
C2 C1 C14 C13 . . . 176.9(2)
C14 C1 C2 C3 . . . -0.6(4)
C1 C2 C3 C4 . . . -1.7(4)
C2 C3 C4 C5 . . . 1.6(4)
C3 C4 C5 C6 . . . -175.2(2)
C3 C4 C5 C14 . . . 0.8(4)
C4 C5 C6 C7 . . . -138.9(2)
C4 C5 C6 C13 . . 2_657 97.3(3)
C4 C5 C14 C1 . . . -3.1(3)
C4 C5 C14 C13 . . . -177.4(2)
C6 C5 C14 C1 . . . 173.1(2)
C6 C5 C14 C13 . . . -1.2(3)
C14 C5 C6 C7 . . . 45.0(3)
C14 C5 C6 C13 . . 2_657 -78.8(2)
C5 C6 C7 C8 . . . 138.3(2)
C5 C6 C7 C12 . . . -44.3(3)
C5 C6 C13 C12 . 2_657 2_657 1.3(2)
C5 C6 C13 C14 . 2_657 2_657 121.0(2)
C5 C6 C13 C15 . 2_657 2_657 -118.8(2)
C7 C6 C13 C12 . 2_657 2_657 -120.7(2)
C7 C6 C13 C14 . 2_657 2_657 -1.0(3)
C7 C6 C13 C15 . 2_657 2_657 119.2(2)
C13 C6 C7 C8 2_657 . . -97.8(3)
C13 C6 C7 C12 2_657 . . 79.5(2)
C6 C7 C8 C9 . . . 177.5(2)
C6 C7 C12 C11 . . . -175.7(2)
C6 C7 C12 C13 . . . 0.0(3)
C8 C7 C12 C11 . . . 1.7(3)
C8 C7 C12 C13 . . . 177.4(2)
C12 C7 C8 C9 . . . 0.3(4)
C7 C8 C9 C10 . . . -1.4(4)
C8 C9 C10 C11 . . . 0.5(4)
C9 C10 C11 C12 . . . 1.5(4)
C10 C11 C12 C7 . . . -2.6(4)
C10 C11 C12 C13 . . . -178.0(2)
C7 C12 C13 C6 . . 2_657 -77.2(2)
C7 C12 C13 C14 . . . 43.6(2)
C7 C12 C13 C15 . . . 162.0(2)
C11 C12 C13 C6 . . 2_657 98.2(2)
C11 C12 C13 C14 . . . -140.9(2)
C11 C12 C13 C15 . . . -22.6(3)
C6 C13 C14 C1 2_657 . . -95.7(2)
C6 C13 C14 C5 2_657 . . 78.3(2)
C6 C13 C15 O1 2_657 . . 0.0(2)
C6 C13 C15 C16 2_657 . . 178.56(17)
C12 C13 C14 C1 . . . 143.2(2)
C12 C13 C14 C5 . . . -42.8(2)
C12 C13 C15 O1 . . . 121.2(2)
C12 C13 C15 C16 . . . -60.2(2)
C14 C13 C15 O1 . . . -120.8(2)
C14 C13 C15 C16 . . . 57.7(2)
C15 C13 C14 C1 . . . 25.0(3)
C15 C13 C14 C5 . . . -161.1(2)
O1 C15 C16 Br1 . . . -30.8(2)
C13 C15 C16 Br1 . . . 150.67(16)
